data_1557310
loop_
_publ_author_name
'Kivekas, Raikko'
'Pajunen, Aarne'
'Colacio, Enrique'
'Dominguez-Vera, Jose M.'
'Moreno, Jose Maria'
'Romerosa, Antonio'

_publ_section_title
;
 Structural Characterization of Closely Related Mononuclear CuII Complexes
 of 5-Nitrosooxime Pyrimidines. A Combined X-Ray and EPR Study
;
_journal_name_full 'Acta Chemica Scandinavica'
_journal_page_first 1051
_journal_page_last 1057
_journal_paper_doi 10.3891/acta.chem.scand.51-1051
_journal_volume 51
_journal_year 1997
_chemical_formula_sum 'C16 H15 Cl Cu N5 O4.5'
_chemical_formula_weight 448.32
_chemical_name_common
;
[Cu(3L)Cl(bipy)].0.5H2O
;
_space_group_IT_number 61
_space_group_name_Hall '-P 2ac 2ab'
_space_group_name_H-M_alt 'P b c a'
_symmetry_cell_setting orthorhombic
_symmetry_Int_Tables_number 61
_symmetry_space_group_name_Hall '-P 2ac 2ab'
_symmetry_space_group_name_H-M 'P b c a'
_cell_angle_alpha 90.
_cell_angle_beta 90.
_cell_angle_gamma 90.
_cell_formula_units_Z 16
_cell_length_a 13.813(5)
_cell_length_b 40.529(14)
_cell_length_c 12.404(4)
_cell_volume 6944(4)
_diffrn_ambient_temperature 293
_diffrn_radiation_probe x-ray
_diffrn_radiation_type MoK\a
_diffrn_radiation_wavelength 0.71073
_exptl_absorpt_coefficient_mu 1.451
_exptl_crystal_density_diffrn 1.715
_exptl_crystal_F_000 3648
_refine_ls_goodness_of_fit_ref 0.757
_refine_ls_number_parameters 340
_refine_ls_number_reflns 1693
_refine_ls_R_factor_gt 0.0685
_refine_ls_wR_factor_gt 0.1140
_cod_data_source_file Acta-Chem-Scand-1997-51-1051-3.cif
_cod_data_source_block 1
_cod_depositor_comments
;
The paper contains selected atomic coordinates...!
;
_cod_database_code 1557310

loop_
_space_group_symop_id
_space_group_symop_operation_xyz
1 x,y,z
2 1/2-x,-y,1/2+z
3 1/2+x,1/2-y,-z
4 -x,1/2+y,1/2-z
5 -x,-y,-z
6 1/2+x,y,1/2-z
7 1/2-x,1/2+y,z
8 x,1/2-y,1/2+z

loop_
_atom_site_label
_atom_site_type_symbol
_atom_site_thermal_displace_type
_atom_site_fract_x
_atom_site_fract_y
_atom_site_fract_z
_atom_site_occupancy
_atom_site_U_iso_or_equiv
_atom_site_calc_flag
_atom_site_refinement_flags
_atom_site_disorder_assembly
_atom_site_disorder_group
Cu1 Cu Uiso -0.01570(10) 0.43400(10) 0.13270(10) 1.000 0.0410(10) . . . .
Cu2 Cu Uiso 0.28460(10) 0.21580(10) 0.01620(10) 1.000 0.0410(10) . . . .
Cl1 Cl Uiso 0.1435(2) 0.46140(10) 0.1563(2) 1.000 0.0380(10) . . . .
Cl2 Cl Uiso 0.1385(2) 0.23520(10) -0.0547(2) 1.000 0.0440(10) . . . .
O5 O Uiso -0.0133(5) 0.41820(10) 0.3628(5) 1.000 0.069(2) . . . .
O6 O Uiso -0.1002(5) 0.47440(10) 0.1344(5) 1.000 0.053(2) . . . .
N5 N Uiso -0.0423(6) 0.4371(2) 0.2913(6) 1.000 0.048(2) . . . .
N7 N Uiso -0.0284(5) 0.4313(2) -0.0274(5) 1.000 0.036(2) . . . .
N18 N Uiso 0.0181(5) 0.3862(2) 0.1133(6) 1.000 0.046(2) . . . .
C5 C Uiso -0.0833(7) 0.4668(2) 0.3179(7) 1.000 0.046(3) . . . .
C6 C Uiso -0.1174(7) 0.4847(2) 0.2307(7) 1.000 0.041(3) . . . .
C12 C Uiso -0.0071(7) 0.4020(2) -0.0708(7) 1.000 0.039(3) . . . .
C13 C Uiso 0.0162(7) 0.3761(2) 0.0101(8) 1.000 0.048(3) . . . .
O35 O Uiso 0.2783(5) 0.2694(2) 0.1669(5) 1.000 0.067(2) . . . .
O36 O Uiso 0.3912(4) 0.23020(10) -0.0892(4) 1.000 0.043(2) . . . .
N35 N Uiso 0.3141(5) 0.2598(2) 0.0828(5) 1.000 0.043(2) . . . .
N37 N Uiso 0.2823(5) 0.1712(2) -0.0506(5) 1.000 0.030(2) . . . .
N48 N Uiso 0.2683(5) 0.1884(2) 0.1512(5) 1.000 0.036(2) . . . .
O2 O Uiso -0.2081(5) 0.55500(10) 0.3550(5) 1.000 0.065(2) . . . .
C35 C Uiso 0.3774(6) 0.2764(2) 0.0228(7) 1.000 0.036(2) . . . .
C36 C Uiso 0.4148(7) 0.2591(2) -0.0712(7) 1.000 0.045(3) . . . .
C42 C Uiso 0.2687(6) 0.1459(2) 0.0154(7) 1.000 0.034(2) . . . .
C43 C Uiso 0.2621(6) 0.1541(2) 0.1294(7) 1.000 0.034(2) . . . .
O4 O Uiso -0.0832(5) 0.46310(10) 0.5155(5) 1.000 0.067(2) . . . .
O19 O Uiso 0.2648(6) 0.4057(2) 0.0329(6) 1.000 0.091(3) . . . .
O32 O Uiso 0.5356(4) 0.32410(10) -0.2014(4) 1.000 0.050(2) . . . .
O34 O Uiso 0.3973(5) 0.3252(2) 0.1289(5) 1.000 0.073(2) . . . .

loop_
_atom_type_symbol
_atom_type_description
_atom_type_scat_dispersion_real
_atom_type_scat_dispersion_imag
_atom_type_scat_source
C C 0.0033 0.0016 ' International Tables Vol C Tables 4.2.6.8 and 6.1.1.4'
Cl Cl 0.1484 0.1585 ' International Tables Vol C Tables 4.2.6.8 and 6.1.1.4'
Cu Cu 0.3201 1.2651 ' International Tables Vol C Tables 4.2.6.8 and 6.1.1.4'
N N 0.0061 0.0033 ' International Tables Vol C Tables 4.2.6.8 and 6.1.1.4'
O O 0.0106 0.0060 ' International Tables Vol C Tables 4.2.6.8 and 6.1.1.4'

loop_
_geom_angle_atom_site_label_1
_geom_angle_atom_site_label_2
_geom_angle_atom_site_label_3
_geom_angle
_geom_angle_site_symmetry_1
_geom_angle_site_symmetry_2
_geom_angle_site_symmetry_3
_geom_angle_publ_flag
Cl1 Cu1 O5 88.44(15) . . . yes
Cl1 Cu1 O6 98.6(2) . . . yes
Cl1 Cu1 N5 91.1(3) . . . yes
Cl1 Cu1 N7 102.7(2) . . . yes
Cl1 Cu1 N18 103.9(2) . . . yes
O5 Cu1 O6 100.1(2) . . . yes
O5 Cu1 N5 19.7(3) . . . yes
O5 Cu1 N7 163.6(3) . . . yes
O5 Cu1 N18 84.4(2) . . . yes
O6 Cu1 N5 80.4(3) . . . yes
O6 Cu1 N7 90.2(3) . . . yes
O6 Cu1 N18 157.2(3) . . . yes
N5 Cu1 N7 164.4(3) . . . yes
N5 Cu1 N18 102.8(3) . . . yes
N7 Cu1 N18 81.3(3) . . . yes
Cl2 Cu2 N48 113.6(2) . . . yes
O35 Cu2 O36 102.8(2) . . . yes
O35 Cu2 N35 20.7(2) . . . yes
O35 Cu2 N37 163.7(3) . . . yes
O35 Cu2 N48 82.7(3) . . . yes
O36 Cu2 N35 82.2(3) . . . yes
O36 Cu2 N37 90.3(2) . . . yes
O36 Cu2 N48 139.7(3) . . . yes
N35 Cu2 N37 169.2(3) . . . yes
N35 Cu2 N48 99.8(3) . . . yes
N37 Cu2 N48 81.0(3) . . . yes
Cl2 Cu2 O35 87.95(19) . . . yes
Cl2 Cu2 O36 106.49(19) . . . yes
Cl2 Cu2 N35 91.8(3) . . . yes
Cl2 Cu2 N37 97.8(2) . . . yes
Cu1 O5 N5 33.1(4) . . . yes
Cu1 O6 C6 112.4(5) . . . yes
Cu1 N5 O5 127.2(6) . . . yes
Cu1 N5 C5 111.5(6) . . . yes
O5 N5 C5 120.3(7) . . . yes
Cu1 N7 C12 115.5(6) . . . yes
Cu1 N18 C13 113.8(6) . . . yes
N5 C5 C6 114.4(8) . . . yes
O6 C6 C5 119.5(8) . . . yes
N7 C12 C13 113.8(7) . . . yes
N18 C13 C12 115.6(7) . . . yes
Cu2 O35 N35 35.7(5) . . . yes
Cu2 O36 C36 110.1(5) . . . yes
Cu2 N35 O35 123.6(6) . . . yes
Cu2 N35 C35 110.6(5) . . . yes
O35 N35 C35 125.7(8) . . . yes
Cu2 N37 C42 116.6(5) . . . yes
Cu2 N48 C43 112.8(5) . . . yes
N35 C35 C36 116.0(7) . . . yes
O36 C36 C35 120.5(8) . . . yes
N37 C42 C43 115.6(7) . . . yes
N48 C43 C42 113.9(7) . . . yes

loop_
_geom_bond_atom_site_label_1
_geom_bond_atom_site_label_2
_geom_bond_distance
_geom_bond_site_symmetry_1
_geom_bond_site_symmetry_2
_geom_bond_publ_flag
Cu1 Cl1 2.481(4) . . yes
Cu1 O5 2.925(6) . . yes
Cu1 O6 2.011(6) . . yes
Cu1 N5 2.005(8) . . yes
Cu1 N7 1.997(6) . . yes
Cu1 N18 2.007(9) . . yes
Cu2 Cl2 2.338(4) . . yes
Cu2 O35 2.867(8) . . yes
Cu2 O36 2.054(6) . . yes
Cu2 N35 2.007(9) . . yes
Cu2 N37 1.989(9) . . yes
Cu2 N48 2.022(7) . . yes
O5 N5 1.239(10) . . yes
O6 C6 1.288(11) . . yes
N5 C5 1.371(12) . . yes
N7 C12 1.337(11) . . yes
N18 C13 1.344(12) . . yes
C5 C6 1.385(12) . . no
C12 C13 1.487(12) . . no
O35 N35 1.218(9) . . yes
O36 C36 1.236(9) . . yes
N35 C35 1.331(11) . . yes
N37 C42 1.326(11) . . yes
N48 C43 1.419(11) . . yes
C35 C36 1.455(12) . . no
C42 C43 1.455(12) . . no

loop_
_geom_torsion_atom_site_label_1
_geom_torsion_atom_site_label_2
_geom_torsion_atom_site_label_3
_geom_torsion_atom_site_label_4
_geom_torsion
_geom_torsion_site_symmetry_1
_geom_torsion_site_symmetry_2
_geom_torsion_site_symmetry_3
_geom_torsion_site_symmetry_4
_geom_torsion_publ_flag
Cl1 Cu1 O5 N5 97.5(8) . . . . no
O6 Cu1 O5 N5 -0.9(8) . . . . no
N18 Cu1 O5 N5 -158.4(8) . . . . no
Cl1 Cu1 O6 C6 -80.7(6) . . . . no
O5 Cu1 O6 C6 9.2(6) . . . . no
N5 Cu1 O6 C6 8.9(6) . . . . no
N7 Cu1 O6 C6 176.4(6) . . . . no
N18 Cu1 O6 C6 108.9(9) . . . . no
Cl1 Cu1 N5 O5 -82.4(8) . . . . no
Cl1 Cu1 N5 C5 86.2(6) . . . . no
O5 Cu1 N5 C5 168.6(12) . . . . no
O6 Cu1 N5 O5 179.1(8) . . . . no
O6 Cu1 N5 C5 -12.3(6) . . . . no
N18 Cu1 N5 O5 22.1(8) . . . . no
N18 Cu1 N5 C5 -169.3(6) . . . . no
Cl1 Cu1 N7 C12 100.2(6) . . . . no
O6 Cu1 N7 C12 -161.0(6) . . . . no
N18 Cu1 N7 C12 -2.2(6) . . . . no
Cl1 Cu1 N18 C13 -101.0(6) . . . . no
O5 Cu1 N18 C13 172.0(6) . . . . no
O6 Cu1 N18 C13 69.2(10) . . . . no
N5 Cu1 N18 C13 164.7(6) . . . . no
N7 Cu1 N18 C13 0.0(6) . . . . no
N48 Cu2 O36 C36 -103.2(7) . . . . no
Cl2 Cu2 N35 O35 79.4(7) . . . . no
Cl2 Cu2 N35 C35 -100.8(6) . . . . no
O35 Cu2 N35 C35 179.8(11) . . . . no
O36 Cu2 N35 O35 -174.2(7) . . . . no
O36 Cu2 N35 C35 5.6(6) . . . . no
N48 Cu2 N35 O35 -34.9(7) . . . . no
N48 Cu2 N35 C35 144.9(6) . . . . no
Cl2 Cu2 O35 N35 -100.6(7) . . . . no
O36 Cu2 O35 N35 5.9(7) . . . . no
N48 Cu2 O35 N35 145.4(7) . . . . no
Cl2 Cu2 O36 C36 82.3(6) . . . . no
O35 Cu2 O36 C36 -9.4(6) . . . . no
N35 Cu2 O36 C36 -7.3(6) . . . . no
N37 Cu2 O36 C36 -179.5(6) . . . . no
N37 Cu2 N48 C43 -1.2(5) . . . . no
Cl2 Cu2 N37 C42 -110.5(6) . . . . no
O36 Cu2 N37 C42 142.9(6) . . . . no
N48 Cu2 N37 C42 2.3(6) . . . . no
Cl2 Cu2 N48 C43 93.5(6) . . . . no
O35 Cu2 N48 C43 178.0(6) . . . . no
O36 Cu2 N48 C43 -80.8(7) . . . . no
N35 Cu2 N48 C43 -170.2(5) . . . . no
Cu1 O5 N5 C5 -167.7(13) . . . . no
Cu1 O6 C6 C5 -3.9(11) . . . . no
O5 N5 C5 C6 -176.6(8) . . . . no
Cu1 N5 C5 C6 13.9(10) . . . . no
Cu1 N7 C12 C13 3.7(10) . . . . no
Cu1 N18 C13 C12 1.9(10) . . . . no
N5 C5 C6 O6 -6.9(13) . . . . no
N7 C12 C13 N18 -3.7(12) . . . . no
Cu2 O35 N35 C35 -179.7(12) . . . . no
Cu2 O36 C36 C35 7.7(10) . . . . no
Cu2 N35 C35 C36 -3.4(9) . . . . no
O35 N35 C35 C36 176.4(8) . . . . no
Cu2 N37 C42 C43 -3.0(10) . . . . no
Cu2 N48 C43 C42 0.0(9) . . . . no
N35 C35 C36 O36 -3.2(12) . . . . no
N37 C42 C43 N48 1.9(11) . . . . no
